data_7218056
loop_
_publ_author_name
'Liang, Guorui'
'Liu, Yaru'
'Zhang, Xiao'
'Yi, Zhihui'

_publ_section_title
;
 Anion-dependent assemblies of a series of Cd(ii) coordination complexes
 based on an asymmetric multi-dentate ligand and inorganic SBUs:
 syntheses, crystal structures, and fluorescent properties
;
_journal_issue 42
_journal_name_full CrystEngComm
_journal_page_first 9896
_journal_paper_doi 10.1039/C4CE01456A
_journal_volume 16
_journal_year 2014
_chemical_formula_moiety 'C28 H38 Cd2 Cl2 N16 O2'
_chemical_formula_sum 'C28 H38 Cd2 Cl2 N16 O2'
_chemical_formula_weight 926.44
_chemical_name_systematic
;
 ?
;
_space_group_crystal_system monoclinic
_space_group_IT_number 14
_space_group_name_Hall '-P 2ybc'
_space_group_name_H-M_alt 'P 1 21/c 1'
_symmetry_space_group_name_Hall '-P 2ybc'
_symmetry_space_group_name_H-M 'P 1 21/c 1'
_atom_sites_solution_hydrogens mixed
_atom_sites_solution_primary iterative
_audit_creation_date 2014-03-17
_audit_creation_method
;
Olex2 1.2
(compiled 2014.03.12 svn.r2899 for OlexSys, GUI svn.r4796)
;
_cell_angle_alpha 90
_cell_angle_beta 103.0585(9)
_cell_angle_gamma 90
_cell_formula_units_Z 4
_cell_length_a 12.46876(11)
_cell_length_b 15.99954(13)
_cell_length_c 19.46996(19)
_cell_measurement_reflns_used 15797
_cell_measurement_temperature 293(2)
_cell_measurement_theta_max 70.7140
_cell_measurement_theta_min 3.6120
_cell_volume 3783.70(6)
_computing_cell_refinement
;
CrysAlisPro, Agilent Technologies,
Version 1.171.36.32 (release 02-08-2013 CrysAlis171 .NET)
(compiled Aug  2 2013,16:46:58)
;
_computing_data_collection
;
CrysAlisPro, Agilent Technologies,
Version 1.171.36.32 (release 02-08-2013 CrysAlis171 .NET)
(compiled Aug  2 2013,16:46:58)
;
_computing_data_reduction
;
CrysAlisPro, Agilent Technologies,
Version 1.171.36.32 (release 02-08-2013 CrysAlis171 .NET)
(compiled Aug  2 2013,16:46:58)
;
_computing_molecular_graphics 'Olex2 (Dolomanov et al., 2009)'
_computing_publication_material 'Olex2 (Dolomanov et al., 2009)'
_computing_structure_refinement
;
SHELX, G.M. Sheldrick, Acta Cryst.
(2008). A64, 112-122
;
_computing_structure_solution 'SUPERFLIP, J. Appl. Cryst. (2007) 40, 786-790'
_diffrn_detector_area_resol_mean 15.9737
_diffrn_measured_fraction_theta_full 0.9994
_diffrn_measured_fraction_theta_max 0.9904
_diffrn_measurement_device_type 'SuperNova, Dual, Cu at zero, Eos'
_diffrn_measurement_method '\w scans'
_diffrn_orient_matrix_UB_11 0.0447650000
_diffrn_orient_matrix_UB_12 -0.0106467000
_diffrn_orient_matrix_UB_13 0.0800028000
_diffrn_orient_matrix_UB_21 -0.0358311000
_diffrn_orient_matrix_UB_22 -0.0923738000
_diffrn_orient_matrix_UB_23 -0.0056876000
_diffrn_orient_matrix_UB_31 0.1130937000
_diffrn_orient_matrix_UB_32 -0.0250658000
_diffrn_orient_matrix_UB_33 -0.0128902000
_diffrn_radiation_monochromator mirror
_diffrn_radiation_type 'Cu K\a'
_diffrn_radiation_wavelength 1.5418
_diffrn_reflns_av_R_equivalents 0.0304
_diffrn_reflns_av_unetI/netI 0.0239
_diffrn_reflns_Laue_measured_fraction_full 1.000
_diffrn_reflns_Laue_measured_fraction_max 0.991
_diffrn_reflns_limit_h_max 15
_diffrn_reflns_limit_h_min -13
_diffrn_reflns_limit_k_max 19
_diffrn_reflns_limit_k_min -19
_diffrn_reflns_limit_l_max 23
_diffrn_reflns_limit_l_min -23
_diffrn_reflns_number 26715
_diffrn_reflns_point_group_measured_fraction_full 1.000
_diffrn_reflns_point_group_measured_fraction_max 0.991
_diffrn_reflns_theta_full 67.684
_diffrn_reflns_theta_max 70.794
_diffrn_reflns_theta_min 3.614
_diffrn_source 'SuperNova (Cu) X-ray Source'
_exptl_absorpt_coefficient_mu 10.719
_exptl_absorpt_correction_T_max 1.00000
_exptl_absorpt_correction_T_min 0.30575
_exptl_absorpt_correction_type empirical
_exptl_absorpt_process_details
;
CrysAlisPro, Agilent Technologies,
Version 1.171.36.32 (release 02-08-2013 CrysAlis171 .NET)
(compiled Aug  2 2013,16:46:58)
Empirical absorption correction using spherical harmonics,
 implemented in SCALE3 ABSPACK scaling algorithm.
;
_exptl_crystal_density_diffrn 1.626
_exptl_crystal_F_000 1856
_refine_diff_density_max 0.626
_refine_diff_density_min -0.623
_refine_diff_density_rms 0.069
_refine_ls_extinction_method none
_refine_ls_goodness_of_fit_ref 1.045
_refine_ls_hydrogen_treatment mixed
_refine_ls_matrix_type full
_refine_ls_number_parameters 461
_refine_ls_number_reflns 7210
_refine_ls_number_restraints 3
_refine_ls_restrained_S_all 1.045
_refine_ls_R_factor_all 0.0305
_refine_ls_R_factor_gt 0.0280
_refine_ls_shift/su_max 0.022
_refine_ls_shift/su_mean 0.001
_refine_ls_structure_factor_coef Fsqd
_refine_ls_weighting_details
;
 w=1/[\s^2^(Fo^2^)+(0.0447P)^2^+1.8006P]
 where P=(Fo^2^+2Fc^2^)/3
;
_refine_ls_weighting_scheme calc
_refine_ls_wR_factor_gt 0.0760
_refine_ls_wR_factor_ref 0.0783
_reflns_Friedel_coverage 0.000
_reflns_number_gt 6684
_reflns_number_total 7210
_reflns_threshold_expression 'I > 2\s(I)'
_cod_data_source_file c4ce01456a2.cif
_cod_data_source_block 2
_cod_depositor_comments 'Adding full bibliography for 7218054--7218059.cif.'
_cod_database_code 7218056
_shelxl_version_number 2013-2
_shelx_space_group_comment
;
The symmetry employed for this shelxl refinement is uniquely defined
by the following loop, which should always be used as a source of
symmetry information in preference to the above space-group names.
They are only intended as comments.
;
_reflns_odcompleteness_completeness 99.94
_reflns_odcompleteness_iscentric 1
_reflns_odcompleteness_theta 66.97
_olex2_refinement_description
;
1. Others
 Fixed Uiso: H1(0.106) H2(0.132) H2A(0.059) H3(0.068) H4(0.063) H5(0.052)
 H7A(0.046) H7B(0.046) H8(0.068) H9(0.071) H11A(0.057) H11B(0.057) H12A(0.077)
 H12B(0.077) H13A(0.176) H13B(0.176) H13C(0.176) H15(0.059) H16(0.067)
 H17(0.064) H18(0.055) H20A(0.052) H20B(0.052) H21(0.056) H22(0.055)
 H24A(0.056) H24B(0.056) H25A(0.064) H25B(0.064) H26A(0.122) H26B(0.122)
 H26C(0.122) H27A(0.176) H27B(0.176) H27C(0.176) H28A(0.332) H28B(0.332)
 H28C(0.332)
 Fixed X: H2A(1.1446) H3(1.1196) H4(0.9817) H5(0.861) H7A(0.7686) H7B(0.7662)
 H8(0.6856) H9(0.5258) H11A(0.6245) H11B(0.5319) H12A(0.7593) H12B(0.672)
 H13A(0.5957) H13B(0.7209) H13C(0.6819) H15(0.325) H16(0.3355) H17(0.4723)
 H18(0.6114) H20A(0.7229) H20B(0.7188) H21(0.8039) H22(0.9659) H24A(0.9583)
 H24B(0.8651) H25A(0.8211) H25B(0.7307) H26A(0.7681) H26B(0.8926) H26C(0.8028)
 H27A(0.4959) H27B(0.4551) H27C(0.5564) H28A(1.0094) H28B(1.0033) H28C(0.9233)
 Fixed Y: H2A(0.339) H3(0.398) H4(0.4939) H5(0.5341) H7A(0.5575) H7B(0.5143)
 H8(0.4573) H9(0.3653) H11A(0.4648) H11B(0.3969) H12A(0.3638) H12B(0.2926)
 H13A(0.3232) H13B(0.3017) H13C(0.3951) H15(0.2132) H16(0.1364) H17(0.038)
 H18(0.019) H20A(0.0611) H20B(0.015) H21(0.106) H22(0.1953) H24A(0.1779)
 H24B(0.1104) H25A(0.2838) H25B(0.2143) H26A(0.273) H26B(0.2483) H26C(0.1786)
 H27A(0.1167) H27B(0.1388) H27C(0.1859) H28A(0.3653) H28B(0.4484) H28C(0.3743)
 Fixed Z: H2A(0.8233) H3(0.9262) H4(0.9264) H5(0.8234) H7A(0.6849) H7B(0.6122)
 H8(0.7781) H9(0.7526) H11A(0.5296) H11B(0.5173) H12A(0.5434) H12B(0.5411)
 H13A(0.423) H13B(0.4329) H13C(0.4252) H15(0.426) H16(0.3278) H17(0.3312)
 H18(0.4306) H20A(0.6363) H20B(0.5646) H21(0.4689) H22(0.4915) H24A(0.7278)
 H24B(0.7167) H25A(0.7053) H25B(0.7) H26A(0.8129) H26B(0.8239) H26C(0.8187)
 H27A(0.7179) H27B(0.7862) H27C(0.7693) H28A(0.4345) H28B(0.4761) H28C(0.4815)
;

loop_
_space_group_symop_operation_xyz
'x, y, z'
'-x, y+1/2, -z+1/2'
'-x, -y, -z'
'x, -y-1/2, z-1/2'

loop_
_atom_site_label
_atom_site_type_symbol
_atom_site_fract_x
_atom_site_fract_y
_atom_site_fract_z
_atom_site_U_iso_or_equiv
_atom_site_adp_type
_atom_site_occupancy
_atom_site_site_symmetry_order
_atom_site_calc_flag
_atom_site_refinement_flags_posn
_atom_site_refinement_flags_adp
Cd2 Cd 1.10765(2) 0.27965(2) 0.64056(2) 0.03523(7) Uani 1 1 d . .
Cd1 Cd 0.37824(2) 0.30003(2) 0.60135(2) 0.03647(7) Uani 1 1 d D .
Cl1 Cl 1.18896(6) 0.19770(5) 0.75313(4) 0.05011(18) Uani 1 1 d . .
Cl4 Cl 0.30092(7) 0.37412(6) 0.48720(5) 0.0631(2) Uani 1 1 d . .
O1 O 0.4169(2) 0.22044(19) 0.71237(15) 0.0710(8) Uani 1 1 d D .
H1 H 0.3563(16) 0.218(3) 0.7261(17) 0.106 Uiso 1 1 d D U
O2 O 1.0682(2) 0.3587(2) 0.53127(17) 0.0877(11) Uani 1 1 d . .
H2 H 1.138(5) 0.363(4) 0.524(3) 0.132 Uiso 1 1 d . U
N1 N 1.00762(18) 0.37719(15) 0.69168(12) 0.0392(5) Uani 1 1 d . .
N2 N 0.92307(18) 0.41385(15) 0.65130(12) 0.0381(5) Uani 1 1 d . .
N3 N 0.87582(18) 0.46317(13) 0.69206(11) 0.0341(5) Uani 1 1 d . .
N4 N 0.67902(18) 0.45302(14) 0.67027(12) 0.0381(5) Uani 1 1 d . .
N5 N 0.53531(19) 0.37024(16) 0.64827(13) 0.0429(5) Uani 1 1 d . .
N6 N 0.47891(19) 0.19511(15) 0.55483(13) 0.0413(5) Uani 1 1 d . .
N7 N 0.56881(19) 0.16428(16) 0.59462(13) 0.0416(5) Uani 1 1 d . .
N8 N 0.61240(18) 0.11001(14) 0.55570(13) 0.0374(5) Uani 1 1 d . .
N9 N 0.80973(18) 0.11915(14) 0.57586(13) 0.0373(5) Uani 1 1 d . .
N10 N 0.95523(19) 0.19976(14) 0.59513(13) 0.0380(5) Uani 1 1 d . .
N11 N 1.2228(2) 0.21015(15) 0.57842(14) 0.0429(6) Uani 1 1 d . .
N12 N 1.22750(18) 0.13826(15) 0.57078(12) 0.0383(5) Uani 1 1 d . .
N13 N 1.2303(3) 0.06706(19) 0.5607(2) 0.0721(9) Uani 1 1 d . .
N14 N 1.2622(2) 0.36805(15) 0.66313(14) 0.0449(6) Uani 1 1 d . .
N15 N 1.2664(2) 0.43360(16) 0.68977(15) 0.0506(6) Uani 1 1 d . .
N16 N 1.2723(4) 0.4971(2) 0.7186(2) 0.0967(13) Uani 1 1 d . .
C1 C 1.0154(2) 0.40173(18) 0.76045(15) 0.0375(6) Uani 1 1 d . .
C2 C 1.0885(2) 0.3773(2) 0.82313(17) 0.0494(7) Uani 1 1 d . .
H2A H 1.1446 0.3390 0.8233 0.059 Uiso 1 1 calc R U
C3 C 1.0730(3) 0.4128(2) 0.88359(17) 0.0564(8) Uani 1 1 d . .
H3 H 1.1196 0.3980 0.9262 0.068 Uiso 1 1 calc R U
C4 C 0.9886(3) 0.4711(2) 0.88370(16) 0.0522(8) Uani 1 1 d . .
H4 H 0.9817 0.4939 0.9264 0.063 Uiso 1 1 calc R U
C5 C 0.9165(2) 0.49529(19) 0.82318(15) 0.0431(6) Uani 1 1 d . .
H5 H 0.8610 0.5341 0.8234 0.052 Uiso 1 1 calc R U
C6 C 0.9312(2) 0.45805(16) 0.76089(14) 0.0342(5) Uani 1 1 d . .
C7 C 0.7714(2) 0.50400(16) 0.66190(15) 0.0386(6) Uani 1 1 d . .
H7A H 0.7686 0.5575 0.6849 0.046 Uiso 1 1 calc R U
H7B H 0.7662 0.5143 0.6122 0.046 Uiso 1 1 calc R U
C8 C 0.6505(3) 0.4369(2) 0.73405(17) 0.0567(9) Uani 1 1 d . .
H8 H 0.6856 0.4573 0.7781 0.068 Uiso 1 1 calc R U
C9 C 0.5626(3) 0.3863(3) 0.71967(18) 0.0588(9) Uani 1 1 d . .
H9 H 0.5258 0.3653 0.7526 0.071 Uiso 1 1 calc R U
C10 C 0.6071(2) 0.41028(16) 0.61968(14) 0.0360(6) Uani 1 1 d . .
C11 C 0.6060(3) 0.4094(2) 0.54342(15) 0.0478(7) Uani 1 1 d . .
H11A H 0.6245 0.4648 0.5296 0.057 Uiso 1 1 calc R U
H11B H 0.5319 0.3969 0.5173 0.057 Uiso 1 1 calc R U
C12 C 0.6841(3) 0.3473(3) 0.52252(18) 0.0639(10) Uani 1 1 d . .
H12A H 0.7593 0.3638 0.5434 0.077 Uiso 1 1 calc R U
H12B H 0.6720 0.2926 0.5411 0.077 Uiso 1 1 calc R U
C13 C 0.6693(5) 0.3413(5) 0.4438(2) 0.117(2) Uani 1 1 d . .
H13A H 0.5957 0.3232 0.4230 0.176 Uiso 1 1 calc R U
H13B H 0.7209 0.3017 0.4329 0.176 Uiso 1 1 calc R U
H13C H 0.6819 0.3951 0.4252 0.176 Uiso 1 1 calc R U
C14 C 0.4637(2) 0.16103(18) 0.48857(15) 0.0384(6) Uani 1 1 d . .
C15 C 0.3813(2) 0.1747(2) 0.42714(17) 0.0493(7) Uani 1 1 d . .
H15 H 0.3250 0.2132 0.4260 0.059 Uiso 1 1 calc R U
C16 C 0.3881(3) 0.1287(2) 0.36958(17) 0.0559(8) Uani 1 1 d . .
H16 H 0.3355 0.1364 0.3278 0.067 Uiso 1 1 calc R U
C17 C 0.4726(3) 0.0696(2) 0.37136(17) 0.0530(8) Uani 1 1 d . .
H17 H 0.4723 0.0380 0.3312 0.064 Uiso 1 1 calc R U
C18 C 0.5549(3) 0.05718(19) 0.42997(16) 0.0458(7) Uani 1 1 d . .
H18 H 0.6114 0.0190 0.4306 0.055 Uiso 1 1 calc R U
C19 C 0.5490(2) 0.10522(17) 0.48872(15) 0.0364(6) Uani 1 1 d . .
C20 C 0.7169(2) 0.06942(18) 0.58625(17) 0.0433(7) Uani 1 1 d . .
H20A H 0.7229 0.0611 0.6363 0.052 Uiso 1 1 calc R U
H20B H 0.7188 0.0150 0.5646 0.052 Uiso 1 1 calc R U
C21 C 0.8389(2) 0.1289(2) 0.51200(16) 0.0467(7) Uani 1 1 d . .
H21 H 0.8039 0.1060 0.4689 0.056 Uiso 1 1 calc R U
C22 C 0.9280(2) 0.1782(2) 0.52505(16) 0.0459(7) Uani 1 1 d . .
H22 H 0.9659 0.1953 0.4915 0.055 Uiso 1 1 calc R U
C23 C 0.8825(2) 0.16237(17) 0.62529(14) 0.0358(6) Uani 1 1 d . .
C24 C 0.8839(2) 0.1653(2) 0.70201(16) 0.0470(7) Uani 1 1 d . .
H24A H 0.9583 0.1779 0.7278 0.056 Uiso 1 1 calc R U
H24B H 0.8651 0.1104 0.7167 0.056 Uiso 1 1 calc R U
C25 C 0.8060(3) 0.2290(2) 0.72234(17) 0.0536(8) Uani 1 1 d . .
H25A H 0.8211 0.2838 0.7053 0.064 Uiso 1 1 calc R U
H25B H 0.7307 0.2143 0.7000 0.064 Uiso 1 1 calc R U
C26 C 0.8185(4) 0.2326(3) 0.8018(2) 0.0815(13) Uani 1 1 d . .
H26A H 0.7681 0.2730 0.8129 0.122 Uiso 1 1 calc R U
H26B H 0.8926 0.2483 0.8239 0.122 Uiso 1 1 calc R U
H26C H 0.8028 0.1786 0.8187 0.122 Uiso 1 1 calc R U
C27 C 0.4863(5) 0.1610(4) 0.7492(3) 0.117(2) Uani 1 1 d D .
H27A H 0.4959 0.1167 0.7179 0.176 Uiso 1 1 calc R U
H27B H 0.4551 0.1388 0.7862 0.176 Uiso 1 1 calc R U
H27C H 0.5564 0.1859 0.7693 0.176 Uiso 1 1 calc R U
C28 C 0.9962(8) 0.3887(7) 0.4772(5) 0.221(6) Uani 1 1 d . .
H28A H 1.0094 0.3653 0.4345 0.332 Uiso 1 1 calc R U
H28B H 1.0033 0.4484 0.4761 0.332 Uiso 1 1 calc R U
H28C H 0.9233 0.3743 0.4815 0.332 Uiso 1 1 calc R U

loop_
_atom_site_aniso_label
_atom_site_aniso_U_11
_atom_site_aniso_U_22
_atom_site_aniso_U_33
_atom_site_aniso_U_23
_atom_site_aniso_U_13
_atom_site_aniso_U_12
Cd2 0.02869(11) 0.03244(11) 0.04517(11) -0.00240(7) 0.00962(8) -0.00081(7)
Cd1 0.03000(11) 0.03548(11) 0.04434(11) -0.00017(7) 0.00924(8) -0.00216(7)
Cl1 0.0500(4) 0.0411(4) 0.0572(4) 0.0150(3) 0.0078(3) 0.0016(3)
Cl4 0.0601(5) 0.0628(5) 0.0626(5) 0.0281(4) 0.0058(4) -0.0044(4)
O1 0.0441(14) 0.094(2) 0.0758(17) 0.0361(15) 0.0154(12) 0.0104(13)
O2 0.0550(16) 0.117(3) 0.087(2) 0.0546(19) 0.0087(15) 0.0102(17)
N1 0.0280(11) 0.0453(13) 0.0432(12) -0.0072(10) 0.0056(9) 0.0006(9)
N2 0.0351(12) 0.0400(12) 0.0386(12) -0.0065(9) 0.0068(9) -0.0025(9)
N3 0.0326(11) 0.0315(11) 0.0372(11) -0.0047(9) 0.0060(9) -0.0019(9)
N4 0.0328(11) 0.0365(12) 0.0441(12) -0.0111(10) 0.0070(9) 0.0003(9)
N5 0.0354(12) 0.0515(15) 0.0434(13) -0.0117(11) 0.0125(10) -0.0058(10)
N6 0.0289(12) 0.0455(14) 0.0483(13) -0.0067(10) 0.0061(10) -0.0003(10)
N7 0.0321(12) 0.0429(13) 0.0487(13) -0.0061(11) 0.0069(10) -0.0013(10)
N8 0.0286(11) 0.0336(11) 0.0496(13) -0.0025(10) 0.0079(10) -0.0011(9)
N9 0.0294(11) 0.0343(12) 0.0483(13) -0.0031(9) 0.0088(9) -0.0017(9)
N10 0.0331(12) 0.0388(12) 0.0436(12) -0.0057(9) 0.0119(10) -0.0053(9)
N11 0.0376(13) 0.0373(14) 0.0564(15) -0.0026(10) 0.0159(11) -0.0023(10)
N12 0.0340(12) 0.0386(15) 0.0442(12) -0.0026(10) 0.0125(10) -0.0029(9)
N13 0.073(2) 0.0397(17) 0.110(3) -0.0121(16) 0.035(2) -0.0016(14)
N14 0.0388(13) 0.0382(14) 0.0603(15) -0.0093(11) 0.0163(11) -0.0043(10)
N15 0.0539(16) 0.0388(15) 0.0580(16) 0.0021(12) 0.0102(12) -0.0027(11)
N16 0.119(3) 0.049(2) 0.120(3) -0.031(2) 0.024(3) -0.006(2)
C1 0.0302(13) 0.0391(14) 0.0423(14) -0.0037(11) 0.0063(11) -0.0060(11)
C2 0.0370(15) 0.0532(18) 0.0525(17) -0.0002(14) -0.0014(13) 0.0019(13)
C3 0.0508(19) 0.070(2) 0.0402(16) 0.0005(15) -0.0066(14) -0.0086(16)
C4 0.060(2) 0.0572(19) 0.0392(15) -0.0102(14) 0.0098(14) -0.0118(16)
C5 0.0455(16) 0.0411(16) 0.0437(15) -0.0099(12) 0.0119(12) -0.0053(12)
C6 0.0321(13) 0.0329(13) 0.0369(13) -0.0028(10) 0.0061(10) -0.0064(10)
C7 0.0368(14) 0.0263(12) 0.0492(15) -0.0027(11) 0.0025(12) -0.0003(10)
C8 0.0546(19) 0.075(2) 0.0442(16) -0.0225(16) 0.0179(14) -0.0142(17)
C9 0.054(2) 0.081(3) 0.0472(17) -0.0177(17) 0.0243(15) -0.0188(18)
C10 0.0361(14) 0.0302(13) 0.0397(13) -0.0043(11) 0.0040(11) 0.0009(10)
C11 0.0498(17) 0.0502(18) 0.0411(15) 0.0022(13) 0.0052(13) -0.0126(14)
C12 0.065(2) 0.082(3) 0.0480(18) -0.0120(17) 0.0208(16) -0.0079(19)
C13 0.121(5) 0.181(6) 0.056(3) -0.026(3) 0.034(3) 0.000(5)
C14 0.0313(13) 0.0391(14) 0.0450(15) -0.0028(11) 0.0090(11) -0.0050(11)
C15 0.0359(15) 0.0563(19) 0.0532(17) -0.0003(14) 0.0047(13) 0.0012(13)
C16 0.0474(18) 0.070(2) 0.0471(17) -0.0019(15) 0.0040(14) -0.0058(16)
C17 0.0550(19) 0.058(2) 0.0483(17) -0.0089(14) 0.0168(14) -0.0105(15)
C18 0.0449(16) 0.0429(16) 0.0538(17) -0.0062(13) 0.0200(13) -0.0047(13)
C19 0.0307(13) 0.0346(13) 0.0455(14) -0.0004(11) 0.0116(11) -0.0054(10)
C20 0.0310(14) 0.0337(14) 0.0635(18) 0.0029(13) 0.0072(13) -0.0024(11)
C21 0.0420(16) 0.0549(18) 0.0432(15) -0.0142(13) 0.0100(12) -0.0040(13)
C22 0.0447(16) 0.0537(18) 0.0430(15) -0.0074(13) 0.0174(13) -0.0067(14)
C23 0.0300(13) 0.0340(14) 0.0435(14) -0.0006(11) 0.0087(11) 0.0011(10)
C24 0.0395(16) 0.0556(18) 0.0458(16) 0.0040(14) 0.0096(12) -0.0072(13)
C25 0.0535(19) 0.063(2) 0.0473(17) -0.0052(15) 0.0168(15) -0.0070(16)
C26 0.096(3) 0.104(3) 0.053(2) -0.011(2) 0.035(2) -0.012(3)
C27 0.100(4) 0.149(5) 0.108(4) 0.069(4) 0.038(3) 0.057(4)
C28 0.169(9) 0.257(13) 0.231(12) 0.129(10) 0.032(8) 0.033(9)

loop_
_atom_type_symbol
_atom_type_description
_atom_type_scat_dispersion_real
_atom_type_scat_dispersion_imag
_atom_type_scat_source
C C 0.0181 0.0091 'International Tables Vol C Tables 4.2.6.8 and 6.1.1.4'
H H 0.0000 0.0000 'International Tables Vol C Tables 4.2.6.8 and 6.1.1.4'
N N 0.0311 0.0180 'International Tables Vol C Tables 4.2.6.8 and 6.1.1.4'
O O 0.0492 0.0322 'International Tables Vol C Tables 4.2.6.8 and 6.1.1.4'
Cd Cd 0.1185 4.6533 'International Tables Vol C Tables 4.2.6.8 and 6.1.1.4'
Cl Cl 0.3639 0.7018 'International Tables Vol C Tables 4.2.6.8 and 6.1.1.4'

loop_
_geom_angle_atom_site_label_1
_geom_angle_atom_site_label_2
_geom_angle_atom_site_label_3
_geom_angle
_geom_angle_site_symmetry_1
_geom_angle_site_symmetry_3
O2 Cd2 Cl1 168.57(7) . .
N1 Cd2 Cl1 97.05(6) . .
N1 Cd2 O2 90.20(11) . .
N1 Cd2 N11 166.62(9) . .
N10 Cd2 Cl1 100.26(6) . .
N10 Cd2 O2 88.06(10) . .
N10 Cd2 N1 93.47(8) . .
N10 Cd2 N11 94.99(8) . .
N10 Cd2 N14 168.42(9) . .
N11 Cd2 Cl1 91.63(7) . .
N11 Cd2 O2 79.75(11) . .
N14 Cd2 Cl1 89.93(7) . .
N14 Cd2 O2 81.12(11) . .
N14 Cd2 N1 90.70(8) . .
N14 Cd2 N11 79.10(9) . .
O1 Cd1 Cl4 168.99(6) . .
N5 Cd1 Cl4 104.30(7) . .
N5 Cd1 O1 85.54(9) . .
N5 Cd1 N6 91.19(8) . .
N5 Cd1 N11 166.40(9) . 1_455
N5 Cd1 N14 98.08(8) . 1_455
N6 Cd1 Cl4 97.20(7) . .
N6 Cd1 O1 87.36(9) . .
N11 Cd1 Cl4 89.18(7) 1_455 .
N11 Cd1 O1 80.87(9) 1_455 .
N11 Cd1 N6 88.83(8) 1_455 .
N14 Cd1 Cl4 94.40(7) 1_455 .
N14 Cd1 O1 79.11(10) 1_455 .
N14 Cd1 N6 162.89(9) 1_455 .
N14 Cd1 N11 78.79(9) 1_455 1_455
Cd1 O1 H1 106.8(13) . .
C27 O1 Cd1 142.4(3) . .
C27 O1 H1 107.3(14) . .
Cd2 O2 H2 100(4) . .
C28 O2 Cd2 149.4(5) . .
C28 O2 H2 110(4) . .
N2 N1 Cd2 118.47(17) . .
N2 N1 C1 109.1(2) . .
C1 N1 Cd2 132.25(18) . .
N1 N2 N3 108.1(2) . .
N2 N3 C6 110.6(2) . .
N2 N3 C7 119.7(2) . .
C6 N3 C7 129.1(2) . .
C8 N4 C7 125.1(2) . .
C10 N4 C7 127.8(2) . .
C10 N4 C8 107.1(2) . .
C9 N5 Cd1 119.5(2) . .
C10 N5 Cd1 132.63(19) . .
C10 N5 C9 107.4(2) . .
N7 N6 Cd1 119.56(18) . .
N7 N6 C14 108.9(2) . .
C14 N6 Cd1 131.38(19) . .
N6 N7 N8 108.1(2) . .
N7 N8 C19 110.7(2) . .
N7 N8 C20 119.7(2) . .
C19 N8 C20 129.5(2) . .
C21 N9 C20 124.5(2) . .
C23 N9 C20 127.3(2) . .
C23 N9 C21 108.2(2) . .
C22 N10 Cd2 121.34(19) . .
C23 N10 Cd2 131.97(19) . .
C23 N10 C22 106.6(2) . .
Cd2 N11 Cd1 100.60(9) . 1_655
N12 N11 Cd2 125.9(2) . .
N12 N11 Cd1 124.1(2) . 1_655
N13 N12 N11 177.6(4) . .
Cd1 N14 Cd2 101.51(9) 1_655 .
N15 N14 Cd2 125.3(2) . .
N15 N14 Cd1 132.3(2) . 1_655
N16 N15 N14 177.4(4) . .
N1 C1 C2 130.9(3) . .
N1 C1 C6 107.7(2) . .
C6 C1 C2 121.3(3) . .
C1 C2 H2A 121.8 . .
C3 C2 C1 116.4(3) . .
C3 C2 H2A 121.8 . .
C2 C3 H3 119.0 . .
C2 C3 C4 122.1(3) . .
C4 C3 H3 119.0 . .
C3 C4 H4 118.9 . .
C5 C4 C3 122.3(3) . .
C5 C4 H4 118.9 . .
C4 C5 H5 122.1 . .
C4 C5 C6 115.9(3) . .
C6 C5 H5 122.1 . .
N3 C6 C1 104.4(2) . .
N3 C6 C5 133.6(3) . .
C1 C6 C5 122.0(3) . .
N3 C7 H7A 109.4 . .
N3 C7 H7B 109.4 . .
N4 C7 N3 111.3(2) . .
N4 C7 H7A 109.4 . .
N4 C7 H7B 109.4 . .
H7A C7 H7B 108.0 . .
N4 C8 H8 126.6 . .
C9 C8 N4 106.7(3) . .
C9 C8 H8 126.6 . .
N5 C9 H9 125.5 . .
C8 C9 N5 109.0(3) . .
C8 C9 H9 125.5 . .
N4 C10 C11 126.0(3) . .
N5 C10 N4 109.7(2) . .
N5 C10 C11 124.3(2) . .
C10 C11 H11A 108.6 . .
C10 C11 H11B 108.6 . .
C10 C11 C12 114.6(3) . .
H11A C11 H11B 107.6 . .
C12 C11 H11A 108.6 . .
C12 C11 H11B 108.6 . .
C11 C12 H12A 109.2 . .
C11 C12 H12B 109.2 . .
H12A C12 H12B 107.9 . .
C13 C12 C11 112.2(4) . .
C13 C12 H12A 109.2 . .
C13 C12 H12B 109.2 . .
C12 C13 H13A 109.5 . .
C12 C13 H13B 109.5 . .
C12 C13 H13C 109.5 . .
H13A C13 H13B 109.5 . .
H13A C13 H13C 109.5 . .
H13B C13 H13C 109.5 . .
N6 C14 C15 131.0(3) . .
N6 C14 C19 108.1(2) . .
C19 C14 C15 120.9(3) . .
C14 C15 H15 121.7 . .
C16 C15 C14 116.6(3) . .
C16 C15 H15 121.7 . .
C15 C16 H16 119.1 . .
C15 C16 C17 121.9(3) . .
C17 C16 H16 119.1 . .
C16 C17 H17 118.9 . .
C18 C17 C16 122.3(3) . .
C18 C17 H17 118.9 . .
C17 C18 H18 122.0 . .
C17 C18 C19 115.9(3) . .
C19 C18 H18 122.0 . .
N8 C19 C14 104.1(2) . .
N8 C19 C18 133.5(3) . .
C14 C19 C18 122.4(3) . .
N8 C20 H20A 109.3 . .
N8 C20 H20B 109.3 . .
N9 C20 N8 111.4(2) . .
N9 C20 H20A 109.3 . .
N9 C20 H20B 109.3 . .
H20A C20 H20B 108.0 . .
N9 C21 H21 127.1 . .
C22 C21 N9 105.8(3) . .
C22 C21 H21 127.1 . .
N10 C22 H22 124.9 . .
C21 C22 N10 110.2(3) . .
C21 C22 H22 124.9 . .
N9 C23 C24 125.7(2) . .
N10 C23 N9 109.3(2) . .
N10 C23 C24 125.0(2) . .
C23 C24 H24A 108.6 . .
C23 C24 H24B 108.6 . .
C23 C24 C25 114.7(3) . .
H24A C24 H24B 107.6 . .
C25 C24 H24A 108.6 . .
C25 C24 H24B 108.6 . .
C24 C25 H25A 109.3 . .
C24 C25 H25B 109.3 . .
H25A C25 H25B 108.0 . .
C26 C25 C24 111.4(3) . .
C26 C25 H25A 109.3 . .
C26 C25 H25B 109.3 . .
C25 C26 H26A 109.5 . .
C25 C26 H26B 109.5 . .
C25 C26 H26C 109.5 . .
H26A C26 H26B 109.5 . .
H26A C26 H26C 109.5 . .
H26B C26 H26C 109.5 . .
O1 C27 H27A 109.5 . .
O1 C27 H27B 109.5 . .
O1 C27 H27C 109.5 . .
H27A C27 H27B 109.5 . .
H27A C27 H27C 109.5 . .
H27B C27 H27C 109.5 . .
O2 C28 H28A 109.5 . .
O2 C28 H28B 109.5 . .
O2 C28 H28C 109.5 . .
H28A C28 H28B 109.5 . .
H28A C28 H28C 109.5 . .
H28B C28 H28C 109.5 . .

loop_
_geom_bond_atom_site_label_1
_geom_bond_atom_site_label_2
_geom_bond_distance
_geom_bond_site_symmetry_2
Cd2 Cl1 2.5586(7) .
Cd2 O2 2.428(3) .
Cd2 N1 2.354(2) .
Cd2 N10 2.295(2) .
Cd2 N11 2.355(2) .
Cd2 N14 2.350(2) .
Cd1 Cl4 2.5112(8) .
Cd1 O1 2.461(2) .
Cd1 N5 2.264(2) .
Cd1 N6 2.393(2) .
Cd1 N11 2.373(2) 1_455
Cd1 N14 2.348(2) 1_455
O1 H1 0.858(9) .
O1 C27 1.374(5) .
O2 H2 0.91(6) .
O2 C28 1.310(8) .
N1 N2 1.304(3) .
N1 C1 1.378(4) .
N2 N3 1.346(3) .
N3 C6 1.364(3) .
N3 C7 1.456(3) .
N4 C7 1.451(3) .
N4 C8 1.391(4) .
N4 C10 1.357(3) .
N5 C9 1.378(4) .
N5 C10 1.322(4) .
N6 N7 1.307(3) .
N6 C14 1.374(4) .
N7 N8 1.345(3) .
N8 C19 1.366(4) .
N8 C20 1.457(3) .
N9 C20 1.456(3) .
N9 C21 1.381(4) .
N9 C23 1.354(3) .
N10 C22 1.374(4) .
N10 C23 1.329(3) .
N11 Cd1 2.373(2) 1_655
N11 N12 1.163(3) .
N12 N13 1.158(4) .
N14 Cd1 2.348(2) 1_655
N14 N15 1.166(4) .
N15 N16 1.155(4) .
C1 C2 1.404(4) .
C1 C6 1.385(4) .
C2 H2A 0.9300 .
C2 C3 1.359(5) .
C3 H3 0.9300 .
C3 C4 1.406(5) .
C4 H4 0.9300 .
C4 C5 1.367(4) .
C5 H5 0.9300 .
C5 C6 1.400(4) .
C7 H7A 0.9700 .
C7 H7B 0.9700 .
C8 H8 0.9300 .
C8 C9 1.341(5) .
C9 H9 0.9300 .
C10 C11 1.482(4) .
C11 H11A 0.9700 .
C11 H11B 0.9700 .
C11 C12 1.510(5) .
C12 H12A 0.9700 .
C12 H12B 0.9700 .
C12 C13 1.505(5) .
C13 H13A 0.9600 .
C13 H13B 0.9600 .
C13 H13C 0.9600 .
C14 C15 1.407(4) .
C14 C19 1.388(4) .
C15 H15 0.9300 .
C15 C16 1.359(5) .
C16 H16 0.9300 .
C16 C17 1.410(5) .
C17 H17 0.9300 .
C17 C18 1.366(5) .
C18 H18 0.9300 .
C18 C19 1.394(4) .
C20 H20A 0.9700 .
C20 H20B 0.9700 .
C21 H21 0.9300 .
C21 C22 1.339(4) .
C22 H22 0.9300 .
C23 C24 1.490(4) .
C24 H24A 0.9700 .
C24 H24B 0.9700 .
C24 C25 1.521(5) .
C25 H25A 0.9700 .
C25 H25B 0.9700 .
C25 C26 1.520(5) .
C26 H26A 0.9600 .
C26 H26B 0.9600 .
C26 H26C 0.9600 .
C27 H27A 0.9600 .
C27 H27B 0.9600 .
C27 H27C 0.9600 .
C28 H28A 0.9600 .
C28 H28B 0.9600 .
C28 H28C 0.9600 .

loop_
_geom_torsion_atom_site_label_1
_geom_torsion_atom_site_label_2
_geom_torsion_atom_site_label_3
_geom_torsion_atom_site_label_4
_geom_torsion
Cd2 N1 N2 N3 176.92(16)
Cd2 N1 C1 C2 1.7(5)
Cd2 N1 C1 C6 -176.51(18)
Cd2 N10 C22 C21 177.5(2)
Cd2 N10 C23 N9 -177.22(18)
Cd2 N10 C23 C24 0.7(4)
Cd1 N5 C9 C8 -172.4(2)
Cd1 N5 C10 N4 170.73(19)
Cd1 N5 C10 C11 -7.9(4)
Cd1 N6 N7 N8 -177.11(16)
Cd1 N6 C14 C15 -2.7(5)
Cd1 N6 C14 C19 176.99(18)
N1 N2 N3 C6 -0.2(3)
N1 N2 N3 C7 -172.6(2)
N1 C1 C2 C3 -178.9(3)
N1 C1 C6 N3 1.1(3)
N1 C1 C6 C5 -179.7(3)
N2 N1 C1 C2 177.0(3)
N2 N1 C1 C6 -1.3(3)
N2 N3 C6 C1 -0.5(3)
N2 N3 C6 C5 -179.7(3)
N2 N3 C7 N4 91.5(3)
N4 C8 C9 N5 0.0(4)
N4 C10 C11 C12 84.0(4)
N5 C10 C11 C12 -97.6(4)
N6 N7 N8 C19 -0.1(3)
N6 N7 N8 C20 176.9(2)
N6 C14 C15 C16 -178.3(3)
N6 C14 C19 N8 -0.9(3)
N6 C14 C19 C18 177.0(3)
N7 N6 C14 C15 -178.8(3)
N7 N6 C14 C19 0.9(3)
N7 N8 C19 C14 0.7(3)
N7 N8 C19 C18 -177.0(3)
N7 N8 C20 N9 -88.6(3)
N9 C21 C22 N10 -0.2(4)
N9 C23 C24 C25 -83.7(4)
N10 C23 C24 C25 98.8(3)
C1 N1 N2 N3 0.9(3)
C1 C2 C3 C4 -0.3(5)
C2 C1 C6 N3 -177.4(3)
C2 C1 C6 C5 1.9(4)
C2 C3 C4 C5 0.5(5)
C3 C4 C5 C6 0.4(5)
C4 C5 C6 N3 177.4(3)
C4 C5 C6 C1 -1.6(4)
C6 N3 C7 N4 -79.3(3)
C6 C1 C2 C3 -0.9(5)
C7 N3 C6 C1 170.9(2)
C7 N3 C6 C5 -8.2(5)
C7 N4 C8 C9 -178.7(3)
C7 N4 C10 N5 179.1(2)
C7 N4 C10 C11 -2.4(4)
C8 N4 C7 N3 69.6(4)
C8 N4 C10 N5 1.1(3)
C8 N4 C10 C11 179.7(3)
C9 N5 C10 N4 -1.1(3)
C9 N5 C10 C11 -179.7(3)
C10 N4 C7 N3 -108.0(3)
C10 N4 C8 C9 -0.7(4)
C10 N5 C9 C8 0.6(4)
C10 C11 C12 C13 172.8(4)
C14 N6 N7 N8 -0.5(3)
C14 C15 C16 C17 0.7(5)
C15 C14 C19 N8 178.8(3)
C15 C14 C19 C18 -3.2(4)
C15 C16 C17 C18 -2.5(5)
C16 C17 C18 C19 1.4(5)
C17 C18 C19 N8 178.7(3)
C17 C18 C19 C14 1.4(4)
C19 N8 C20 N9 87.8(3)
C19 C14 C15 C16 2.0(5)
C20 N8 C19 C14 -175.9(3)
C20 N8 C19 C18 6.4(5)
C20 N9 C21 C22 -179.6(3)
C20 N9 C23 N10 -180.0(2)
C20 N9 C23 C24 2.1(4)
C21 N9 C20 N8 -72.4(4)
C21 N9 C23 N10 0.8(3)
C21 N9 C23 C24 -177.1(3)
C22 N10 C23 N9 -0.9(3)
C22 N10 C23 C24 177.0(3)
C23 N9 C20 N8 108.5(3)
C23 N9 C21 C22 -0.4(3)
C23 N10 C22 C21 0.7(4)
C23 C24 C25 C26 -175.8(3)
